data_2000607
loop_
_publ_author_name
'Koman, M.'
'J\'ona, E.'
'\<Dur\<cansk\'a, E.'

_publ_section_title
;
 Structural investigations of nickel(II) complexes. X.
 Tris(3,5-dimethylpiperidine)bis(isothiocyanato)nickel(II),
 [Ni(NCS)~2~(3,5-diMepip)~3~]
;
_journal_issue 9
_journal_name_full 'Acta Crystallographica Section C'
_journal_page_first 1652
_journal_page_last 1654
_journal_paper_doi 10.1107/S0108270192000635
_journal_volume 48
_journal_year 1992
_chemical_formula_moiety 'C23 H45 N5 Ni1 S2'
_chemical_formula_sum 'C23 H45 N5 Ni S2'
_chemical_formula_weight 514.5
_space_group_IT_number 2
_space_group_name_Hall '-P 1'
_space_group_name_H-M_alt 'P -1'
_symmetry_cell_setting triclinic
_symmetry_space_group_name_Hall '-P 1'
_symmetry_space_group_name_H-M 'P -1'
_cell_angle_alpha 81.80(10)
_cell_angle_beta 76.60(10)
_cell_angle_gamma 69.80(10)
_cell_formula_units_Z 2
_cell_length_a 10.410(10)
_cell_length_b 10.63(2)
_cell_length_c 13.63(2)
_cell_volume 1374(4)
_diffrn_radiation_type Mo
_diffrn_radiation_wavelength 0.71070
_exptl_absorpt_coefficient_mu 0.87
_exptl_crystal_density_diffrn 1.19
_exptl_crystal_density_meas 1.24
_exptl_crystal_F_000 556
_cod_data_source_file mu0254.cif
_cod_data_source_block mu0254_structure_1_of_1
_cod_original_cell_volume 1373.7
_cod_original_formula_sum 'C23 H45 N5 Ni1 S2'
_cod_database_code 2000607

loop_
_space_group_symop_id
_space_group_symop_operation_xyz
1 x,y,z
2 -x,-y,-z

loop_
_atom_site_label
_atom_site_fract_x
_atom_site_fract_y
_atom_site_fract_z
_atom_site_U_iso_or_equiv
Ni .1140(3) .4805(2) .2285(2) .066(2)
N1 .1515(15) .4159(16) .0925(11) .088(13)
C1 .1575(17) .3443(18) .0329(15) .076(14)
S1 .1797(6) .2424(5) -.0494(4) .096(4)
N2 .1513(15) .5381(15) .3456(12) .067(13)
C2 .1835(19) .609(2) .3854(14) .076(16)
S2 .2229(6) .7094(5) .4374(4) .096(5)
N3 .180(15) .2832(13) .2815(12) .072(11)
C31 .1448(17) .2318(18) .3845(13) .061(13)
C32 .198(3) .0890(18) .4099(16) .084(16)
C33 .358(3) .0374(16) .3721(18) .088(15)
C34 .391(3) .088(3) .2648(18) .092(19)
C35 .329(2) .2383(18) .2500(12) .066(16)
C36 .1629(19) .0552(17) .5217(16) .082(14)
C37 .547(3) .038(2) .2348(16) .122(18)
N4 -.0975(13) .5249(14) .2573(11) .055(10)
C41 -.171(2) .5891(17) .3521(12) .062(14)
C42 -.328(3) .632(2) .3560(14) .096(18)
C43 -.3779(19) .525(2) .3371(18) .094(17)
C44 -.303(3) .470(2) .238(2) .074(17)
C45 -.148(3) .4205(16) .2355(11) .073(14)
C46 -.3942(19) .6867(18) .4561(16) .099(15)
C47 -.346(2) .363(2) .2164(18) .15(2)
N5 .127(2) .6629(14) .1518(10) .065(11)
C51 .275(2) .653(2) .1243(12) .072(17)
C52 .301(3) .770(2) .0629(13) .082(18)
C53 .211(3) .8945(19) .1131(14) .077(16)
C54 .061(2) .9045(18) .1328(14) .075(16)
C55 .0406(18) .785(2) .1960(12) .065(14)
C56 -.039(2) .0417(19) .1901(13) .103(16)
C57 .452(3) .753(2) .0508(16) .13(2)
H1 .123 .229 .250 ?
H2 .188 .286 .431 ?
H3 .031 .275 .411 ?
H4 .149 .039 .372 ?
H5 .390 -.074 .385 ?
H6 .404 .073 .422 ?
H7 .354 .034 .221 ?
H8 .362 .259 .168 ?
H9 .381 .279 .289 ?
H10 .195 -.0462 .543 ?
H11 .047 .099 .549 ?
H12 .209 .109 .561 ?
H13 .601 -.070 .245 ?
H14 .598 .086 .276 ?
H15 .585 .066 .154 ?
H16 -.140 .614 .204 ?
H17 -.147 .505 .413 ?
H18 -.132 .659 .367 ?
H19 -.356 .719 .301 ?
H20 -.489 .556 .345 ?
H21 -.350 .439 .397 ?
H22 -.334 .555 .181 ?
H23 -.087 .385 .159 ?
H24 -.118 .335 .289 ?
H25 -.510 .731 .466 ?
H26 -.361 .768 .473 ?
H27 -.376 .609 .519 ?
H28 -.452 .390 .215 ?
H29 -.306 .277 .271 ?
H30 -.285 .324 .141 ?
H31 .075 .681 .084 ?
H32 .311 .637 .194 ?
H33 .329 .561 .083 ?
H34 .271 .786 -.014 ?
H35 .240 .889 .188 ?
H36 .228 .986 .072 ?
H37 -.006 1.013 .111 ?
H38 -.074 .795 .212 ?
H39 .063 .787 .271 ?
H40 -.064 -.045 .177 ?
H41 .010 .013 .258 ?
H42 .048 .049 .126 ?
H43 .480 .836 .004 ?
H44 .516 .661 .012 ?
H45 .479 .745 .123 ?

loop_
_geom_bond_atom_site_label_1
_geom_bond_atom_site_label_2
_geom_bond_distance
Ni N1 1.97(2)
Ni N2 1.95(2)
Ni N3 2.050(10)
Ni N4 2.040(10)
Ni N5 2.100(10)
N1 C1 1.15(2)
C1 S1 1.61(2)
N2 C2 1.16(2)
C2 S2 1.56(2)
N3 C31 1.44(2)
C31 C32 1.45(2)
C32 C33 1.59(3)
C33 C34 1.49(3)
C34 C35 1.50(3)
C35 N3 1.44(2)
C32 C36 1.50(3)
C34 C37 1.50(3)
N4 C41 1.47(2)
C41 C42 1.52(2)
C42 C43 1.48(3)
C43 C44 1.49(3)
C44 C45 1.51(3)
C45 N4 1.47(2)
C42 C46 1.48(3)
C42 C46 1.48(3)
C44 C47 1.45(3)
N5 C51 1.47(2)
C51 C52 1.47(2)
C52 C53 1.49(3)
C53 C54 1.50(3)
C54 C55 1.48(2)
C55 N5 1.43(2)
C52 C57 1.49(3)
C54 C56 1.65(2)
